data_2001130
loop_
_publ_author_name
'Hambalek, R. J.'
'Hynes, R. C.'
'Just, G.'

_publ_section_title
;Structure of
 (+-)-<i>exo</i>-4'-hydroxy-<i>exo</i>-6'-hydroxymethyl-<i>endo</i>-3'-thymin-1-yl-2',7'-dioxabicyclo[3.2.0]heptane
;
_journal_issue 12
_journal_name_full 'Acta Crystallographica Section C'
_journal_page_first 2055
_journal_page_last 2056
_journal_paper_doi 10.1107/S0108270193004962
_journal_volume 49
_journal_year 1993
_chemical_formula_sum 'C11 H14 N2 O6'
_chemical_formula_weight 270.24
_space_group_IT_number 2
_space_group_name_Hall '-P 1'
_space_group_name_H-M_alt 'P -1'
_symmetry_cell_setting triclinic
_symmetry_space_group_name_Hall '-P 1'
_symmetry_space_group_name_H-M 'P -1'
_cell_angle_alpha 96.552(15)
_cell_angle_beta 108.031(11)
_cell_angle_gamma 90.498(14)
_cell_formula_units_Z 4
_cell_length_a 10.0636(17)
_cell_length_b 10.405(2)
_cell_length_c 11.9671(15)
_cell_volume 1182.5(3)
_diffrn_radiation_type Cu
_diffrn_radiation_wavelength 1.54056
_exptl_absorpt_coefficient_mu 1.02
_exptl_crystal_density_diffrn 1.518
_exptl_crystal_F_000 570.11
_cod_data_source_file cd1029.cif
_cod_data_source_block cd1029a
_cod_depositor_comments
;

  Adding the _atom_site_type_symbol data item to prevent confusion
  between hydrogen and holmium.

  Andrius Merkys
  2013-10-21
;
_cod_database_code 2001130

loop_
_space_group_symop_id
_space_group_symop_operation_xyz
1 x,y,z
2 -x,-y,-z

loop_
_atom_site_type_symbol
_atom_site_label
_atom_site_fract_x
_atom_site_fract_y
_atom_site_fract_z
O O(2) .3001(5) .8959(4) .7869(4)
O O(4) .6722(5) 1.1336(5) .7676(4)
O O(2') .2568(5) 1.1486(4) 1.0574(4)
O O(4') .0174(5) .9668(5) .8875(4)
O O(7') .2142(5) 1.3517(4) .9828(4)
O O(6") -.0600(6) 1.4529(5) .8803(5)
N N(1) .3632(5) 1.0866(5) .9082(4)
N N(3) .4852(6) 1.0177(5) .7791(5)
C C(2) .3767(7) .9933(6) .8210(6)
C C(4) .5808(7) 1.1213(6) .8147(6)
C C(5) .5670(7) 1.2116(6) .9131(6)
C C(5M) .6747(8) 1.3191(7) .9669(7)
C C(6) .4586(7) 1.1901(6) .9530(5)
C C(3') .2489(7) 1.0576(6) .9582(6)
C C(4') .1033(7) 1.0671(6) .8703(6)
C C(5') .0571(7) 1.1999(6) .9029(6)
C C(1') .1602(7) 1.2466(6) 1.0252(6)
C C(6') .1201(8) 1.3138(7) .8622(6)
C C(6") .0300(9) 1.4215(8) .8143(7)
O O(2A) -.5013(5) .8566(4) .5730(4)
O O(4A) -.7070(5) .4812(5) .3563(5)
O O(2A') -.2181(5) .8636(4) .3960(4)
O O(4A') -.1710(5) 1.0117(5) .6483(5)
O O(7A') -.0749(5) .6833(4) .4416(4)
O O(6A") .2077(4) .7239(4) .5873(4)
N N(1A) -.3974(5) .7538(5) .4451(4)
N N(3A) -.6018(5) .6683(5) .4621(5)
C C(2A) -.5006(7) .7652(6) .4987(6)
C C(4A) -.6094(7) .5604(7) .3808(6)
C C(5A) -.4975(7) .5544(6) .3290(6)
C C(5MA) -.4965(8) .4419(7) .2388(6)
C C(6A) -.3996(7) .6487(6) .3625(5)
C C(3A') -.2976(7) .8692(6) .4757(6)
C C(4A') -.1924(7) .8785(6) .6011(6)
C C(5A') -.0561(7) .8323(6) .5837(5)
C C(1A') -.0821(7) .8216(6) .4509(6)
C C(6A') -.0349(7) .6866(6) .5699(6)
C C(6A") .1118(7) .6482(6) .6212(6)
H H(O4') -.086 .971 .826
H H(O6") -.124 1.530 .842
H HN3 .496 .946 .710
H H5MA .777 1.280 1.001
H H5MB .679 1.379 .900
H H5MC .651 1.378 1.039
H H6 .446 1.258 1.023
H H3' .259 .960 .983
H H4' .109 1.058 .781
H H5' -.052 1.206 .894
H H1' .108 1.278 1.090
H H6' .178 1.278 .803
H H6"A -.030 1.392 .723
H H6"B .094 1.506 .815
H HO4'A -.097 1.019 .736
H HO6"A .263 .803 .652
H HN3A -.675 .679 .512
H H5MAA -.491 .351 .277
H H5MAB -.589 .436 .164
H H5MAC -.407 .449 .207
H H6A -.317 .643 .323
H H3A' -.355 .957 .471
H H4A' -.227 .818 .655
H H5A' .036 .891 .637
H H1A' .000 .870 .427
H H6A' -.108 .634 .599
H H6A"A .119 .547 .592
H H6A"B .138 .660 .717

loop_
_geom_angle_atom_site_label_1
_geom_angle_atom_site_label_2
_geom_angle_atom_site_label_3
_geom_angle
C(3') O(2') C(1') 110.8(5)
C(1') O(7') C(6') 91.3(5)
C(2) N(1) C(6) 121.4(5)
C(2) N(1) C(3') 114.7(5)
C(6) N(1) C(3') 123.5(5)
C(2) N(3) C(4) 127.8(5)
O(2) C(2) N(1) 122.4(6)
O(2) C(2) N(3) 123.2(6)
N(1) C(2) N(3) 114.5(6)
O(4) C(4) N(3) 121.4(6)
O(4) C(4) C(5) 123.5(6)
N(3) C(4) C(5) 115.0(6)
C(4) C(5) C(5M) 119.2(6)
C(4) C(5) C(6) 117.5(6)
C(5M) C(5) C(6) 123.2(6)
N(1) C(6) C(5) 123.6(6)
O(2') C(3') N(1) 110.1(5)
O(2') C(3') C(4') 106.0(5)
N(1) C(3') C(4') 112.6(5)
O(4') C(4') C(3') 106.5(5)
O(4') C(4') C(5') 112.1(5)
C(3') C(4') C(5') 105.4(5)
C(4') C(5') C(1') 104.6(5)
C(4') C(5') C(6') 116.4(6)
C(1') C(5') C(6') 85.0(5)
O(2') C(1') O(7') 113.5(5)
O(2') C(1') C(5') 107.9(5)
O(7') C(1') C(5') 92.7(5)
O(7') C(6') C(5') 91.0(5)
O(7') C(6') C(6") 112.3(6)
C(5') C(6') C(6") 120.0(6)
O(6") C(6") C(6') 110.4(6)
C(3A') O(2A') C(1A') 110.2(5)
C(1A') O(7A') C(6A') 91.2(4)
C(2A) N(1A) C(6A) 120.6(5)
C(2A) N(1A) C(3A') 113.8(5)
C(6A) N(1A) C(3A') 125.4(5)
C(2A) N(3A) C(4A) 127.3(5)
O(2A) C(2A) N(1A) 122.3(6)
O(2A) C(2A) N(3A) 122.8(6)
N(1A) C(2A) N(3A) 114.9(5)
O(4A) C(4A) N(3A) 120.0(6)
O(4A) C(4A) C(5A) 125.2(6)
N(3A) C(4A) C(5A) 114.7(6)
C(4A) C(5A) C(5MA) 119.1(6)
C(4A) C(5A) C(6A) 118.6(6)
C(5MA) C(5A) C(6A) 122.3(6)
N(1A) C(6A) C(5A) 123.8(6)
O(2A') C(3A') N(1A) 109.7(5)
O(2A') C(3A') C(4A') 106.7(5)
N(1A) C(3A') C(4A') 113.6(5)
O(4A') C(4A') C(3A') 107.8(5)
O(4A') C(4A') C(5A') 107.9(5)
C(3A') C(4A') C(5A') 105.2(5)
C(4A') C(5A') C(1A') 104.8(5)
C(4A') C(5A') C(6A') 118.6(5)
C(1A') C(5A') C(6A') 85.4(5)
O(2A') C(1A') O(7A') 113.4(5)
O(2A') C(1A') C(5A') 108.9(5)
O(7A') C(1A') C(5A') 92.1(5)
O(7A') C(6A') C(5A') 90.8(5)
O(7A') C(6A') C(6A") 112.0(5)
C(5A) C(6A') C(6A") 115.2(5)
O(6A") C(6A") C(6A') 111.7(5)

loop_
_geom_bond_atom_site_label_1
_geom_bond_atom_site_label_2
_geom_bond_distance
O(2) C(2) 1.219(8)
O(4) C(4) 1.231(8)
O(2') C(3') 1.412(8)
O(2') C(1') 1.418(8)
O(4') C(4') 1.422(8)
O(7') C(1') 1.427(9)
O(7') C(6') 1.466(9)
O(6") C(6") 1.392(10)
N(1) C(2) 1.381(8)
N(1) C(6) 1.379(8)
N(1) C(3') 1.495(8)
N(3) C(2) 1.368(9)
N(3) C(4) 1.376(8)
C(4) C(5) 1.463(9)
C(5) C(5M) 1.491(10)
C(5) C(6) 1.346(10)
C(3') C(4') 1.528(10)
C(4') C(5') 1.510(9)
C(5') C(1') 1.531(9)
C(5') C(6') 1.534(10)
C(6') C(6") 1.500(11)
O(2A) C(2A) 1.228(7)
O(4A) C(4A) 1.217(8)
O(2A') C(3A') 1.419(7)
O(2A') C(1A') 1.419(8)
O(4A') C(4A') 1.424(8)
O(7A') C(1A') 1.435(7)
O(7A') C(6A') 1.458(8)
O(6A") C(6A") 1.420(8)
N(1A) C(2A) 1.379(8)
N(1A) C(6A) 1.383(8)
N(1A) C(3A') 1.495(8)
N(3A) C(2A) 1.360(8)
N(3A) C(4A) 1.384(8)
C(4A) C(5A) 1.442(10)
C(5A) C(5MA) 1.501(9)
C(5A) C(6A) 1.321(10)
C(3A') C(4A') 1.538(9)
C(4A') C(5A') 1.524(9)
C(5A') C(1A') 1.519(9)
C(5A') C(6A') 1.530(9)
C(6A') C(6A") 1.490(10)
